data_7008800
loop_
_publ_author_name
'Hitchcock, Peter B.'
'Huang, Qigu'
'Lappert, Michael F.'
'Zhou, Meisu'

_publ_section_title
;
 The coordination chemistry of the C1-symmetric bis(silyl)methyl ligand
 [CH(SiMe3){SiMe(OMe)2}]- revisited: Li/M- (M = Zn, Tl, Ce), Li4- or
 Ce2-methoxy-bridged alkyls.
;
_journal_issue 18
_journal_name_full 'Dalton transactions (Cambridge, England : 2003)'
_journal_page_first 2988
_journal_page_last 2993
_journal_paper_doi 10.1039/b508601a
_journal_year 2005
_chemical_compound_source 'synthesis as described'
_chemical_formula_moiety 'C28 H76 Li2 O8 Si8 Tl2'
_chemical_formula_sum 'C28 H76 Li2 O8 Si8 Tl2'
_chemical_formula_weight 1188.23
_chemical_name_systematic
;
?
;
_space_group_IT_number 14
_symmetry_cell_setting monoclinic
_symmetry_Int_Tables_number 14
_symmetry_space_group_name_Hall '-P 2yn'
_symmetry_space_group_name_H-M 'P 1 21/n 1'
_atom_sites_solution_hydrogens geom
_atom_sites_solution_primary direct
_atom_sites_solution_secondary difmap
_audit_conform_dict_location ftp://ftp.iucr.org/pub/cif_core.dic
_audit_conform_dict_name cif_core.dic
_audit_conform_dict_version 2.2
_audit_creation_date 2004-12-09T14:57:09-00:00
_audit_creation_method 'WinGX routine CIF_UPDATE'
_cell_angle_alpha 90
_cell_angle_beta 93.816(2)
_cell_angle_gamma 90
_cell_formula_units_Z 2
_cell_length_a 13.2498(5)
_cell_length_b 9.4096(4)
_cell_length_c 20.7365(7)
_cell_measurement_reflns_used 20862
_cell_measurement_temperature 173(2)
_cell_measurement_theta_max 26.022
_cell_measurement_theta_min 3.395
_cell_measurement_wavelength 0.71073
_cell_volume 2579.60(17)
_computing_cell_refinement 'HKL Scalepack (Otwinowski & Minor 1997)'
_computing_data_collection 'Collect (Nonius BV, 1997-2000)'
_computing_data_reduction 'HKL Denzo and Scalepack (Otwinowski & Minor 1997)'
_computing_molecular_graphics 'Ortep-3 for Windows (Farrugia, 1997)'
_computing_publication_material 'WinGX publication routines (Farrugia, 1999)'
_computing_structure_refinement 'SHELXL-97 (Sheldrick, 1997)'
_computing_structure_solution 'SHELXS-97 (Sheldrick, 1997)'
_diffrn_ambient_temperature 173(2)
_diffrn_detector 'CCD plate'
_diffrn_measured_fraction_theta_full 0.994
_diffrn_measured_fraction_theta_max 0.994
_diffrn_measurement_device '95mm CCD camera on \k-goniostat'
_diffrn_measurement_device_type KappaCCD
_diffrn_measurement_method 'CCD rotation images, thick slices'
_diffrn_orient_matrix_type 'by Nonius Collect from scalepack cell'
_diffrn_orient_matrix_UB_11 0.98528E-2
_diffrn_orient_matrix_UB_12 0.7616E-3
_diffrn_orient_matrix_UB_13 0.48231E-1
_diffrn_orient_matrix_UB_21 0.2494E-2
_diffrn_orient_matrix_UB_22 -0.106216
_diffrn_orient_matrix_UB_23 0.2455E-3
_diffrn_orient_matrix_UB_31 0.749546E-1
_diffrn_orient_matrix_UB_32 0.34341E-2
_diffrn_orient_matrix_UB_33 -0.31026E-2
_diffrn_radiation_monochromator graphite
_diffrn_radiation_probe x-ray
_diffrn_radiation_type MoK\a
_diffrn_radiation_wavelength 0.7107
_diffrn_reflns_av_R_equivalents 0.0845
_diffrn_reflns_av_unetI/netI 0.0733
_diffrn_reflns_limit_h_max 16
_diffrn_reflns_limit_h_min -16
_diffrn_reflns_limit_k_max 11
_diffrn_reflns_limit_k_min -11
_diffrn_reflns_limit_l_max 25
_diffrn_reflns_limit_l_min -25
_diffrn_reflns_number 20344
_diffrn_reflns_theta_full 26.03
_diffrn_reflns_theta_max 26.03
_diffrn_reflns_theta_min 3.42
_diffrn_source 'Enraf Nonius FR590'
_exptl_absorpt_coefficient_mu 6.459
_exptl_absorpt_correction_T_max 0.462
_exptl_absorpt_correction_T_min 0.2828
_exptl_absorpt_correction_type multi-scan
_exptl_absorpt_process_details
;
[c.f. r.h. blessing, acta cryst. (1995), a51, 33-38]
;
_exptl_crystal_colour yellow
_exptl_crystal_density_diffrn 1.53
_exptl_crystal_density_method 'not measured'
_exptl_crystal_description prism
_exptl_crystal_F_000 1176
_exptl_crystal_size_max 0.2
_exptl_crystal_size_mid 0.15
_exptl_crystal_size_min 0.1
_refine_diff_density_max 1.481
_refine_diff_density_min -1.063
_refine_diff_density_rms 0.156
_refine_ls_extinction_method none
_refine_ls_goodness_of_fit_ref 1.065
_refine_ls_hydrogen_treatment constr
_refine_ls_matrix_type full
_refine_ls_number_parameters 217
_refine_ls_number_reflns 5064
_refine_ls_number_restraints 0
_refine_ls_restrained_S_all 1.065
_refine_ls_R_factor_all 0.0803
_refine_ls_R_factor_gt 0.0473
_refine_ls_shift/su_max 0.001
_refine_ls_shift/su_mean 0
_refine_ls_structure_factor_coef Fsqd
_refine_ls_weighting_details 'calc w=1/[\s^2^(Fo^2^)+(0.0322P)^2^+4.9101P] where P=(Fo^2^+2Fc^2^)/3'
_refine_ls_weighting_scheme calc
_refine_ls_wR_factor_gt 0.0855
_refine_ls_wR_factor_ref 0.0956
_reflns_number_gt 3675
_reflns_number_total 5064
_reflns_threshold_expression >2sigma(I)
_cod_data_source_file b508601a.txt
_cod_data_source_block (4')-dec1604
_cod_original_sg_symbol_H-M P2(1)/n
_cod_database_code 7008800

loop_
_symmetry_equiv_pos_as_xyz
'x, y, z'
'-x+1/2, y+1/2, -z+1/2'
'-x, -y, -z'
'x-1/2, -y-1/2, z-1/2'

loop_
_atom_site_label
_atom_site_type_symbol
_atom_site_fract_x
_atom_site_fract_y
_atom_site_fract_z
_atom_site_U_iso_or_equiv
_atom_site_adp_type
_atom_site_occupancy
_atom_site_symmetry_multiplicity
_atom_site_calc_flag
_atom_site_refinement_flags
_atom_site_disorder_assembly
_atom_site_disorder_group
Tl Tl 0.61746(2) 0.92705(3) 0.382278(13) 0.03456(11) Uani 1 1 d . . .
Li Li 0.5959(8) 0.5745(12) 0.5125(5) 0.033(3) Uani 1 1 d . . .
Si1 Si 0.42454(14) 0.6440(2) 0.39252(9) 0.0283(4) Uani 1 1 d . . .
Si2 Si 0.45766(14) 0.8018(2) 0.26029(9) 0.0327(5) Uani 1 1 d . . .
Si3 Si 0.76859(15) 0.6800(2) 0.46028(10) 0.0337(5) Uani 1 1 d . . .
Si4 Si 0.87861(16) 0.8766(2) 0.36040(11) 0.0405(5) Uani 1 1 d . . .
O1 O 0.4646(3) 0.6506(5) 0.47181(19) 0.0275(10) Uani 1 1 d . . .
O2 O 0.4208(3) 0.4661(5) 0.3945(2) 0.0326(11) Uani 1 1 d . . .
O3 O 0.6878(4) 0.7504(5) 0.5106(2) 0.0397(12) Uani 1 1 d . . .
O4 O 0.7044(4) 0.5278(5) 0.4551(2) 0.0354(12) Uani 1 1 d . . .
C1 C 0.5053(5) 0.7209(7) 0.3374(3) 0.0309(16) Uani 1 1 d . . .
H1 H 0.5527 0.6438 0.3258 0.037 Uiso 1 1 calc R . .
C2 C 0.7726(5) 0.7713(8) 0.3846(3) 0.0341(17) Uani 1 1 d . . .
H2 H 0.7592 0.698 0.3501 0.041 Uiso 1 1 calc R . .
C3 C 0.4469(5) 0.7776(8) 0.5076(3) 0.0371(17) Uani 1 1 d . . .
H3A H 0.474 0.7657 0.5524 0.056 Uiso 1 1 calc R . .
H3B H 0.374 0.7959 0.5069 0.056 Uiso 1 1 calc R . .
H3C H 0.4805 0.858 0.488 0.056 Uiso 1 1 calc R . .
C4 C 0.4031(6) 0.3827(8) 0.3372(4) 0.048(2) Uani 1 1 d . . .
H4A H 0.4038 0.2816 0.3487 0.072 Uiso 1 1 calc R . .
H4B H 0.4562 0.4017 0.3077 0.072 Uiso 1 1 calc R . .
H4C H 0.3371 0.4074 0.3161 0.072 Uiso 1 1 calc R . .
C5 C 0.2910(5) 0.7099(9) 0.3883(3) 0.0427(19) Uani 1 1 d . . .
H5A H 0.2907 0.814 0.3871 0.064 Uiso 1 1 calc R . .
H5B H 0.2577 0.6772 0.4265 0.064 Uiso 1 1 calc R . .
H5C H 0.2545 0.6729 0.3492 0.064 Uiso 1 1 calc R . .
C6 C 0.3783(6) 0.9642(8) 0.2727(4) 0.052(2) Uani 1 1 d . . .
H6A H 0.3547 1.0035 0.2306 0.078 Uiso 1 1 calc R . .
H6B H 0.419 1.0355 0.2971 0.078 Uiso 1 1 calc R . .
H6C H 0.32 0.9381 0.2968 0.078 Uiso 1 1 calc R . .
C7 C 0.3786(6) 0.6832(9) 0.2050(3) 0.049(2) Uani 1 1 d . . .
H7A H 0.357 0.7354 0.1656 0.073 Uiso 1 1 calc R . .
H7B H 0.319 0.6519 0.2267 0.073 Uiso 1 1 calc R . .
H7C H 0.4185 0.6002 0.1937 0.073 Uiso 1 1 calc R . .
C8 C 0.5671(6) 0.8608(9) 0.2133(4) 0.049(2) Uani 1 1 d . . .
H8A H 0.5413 0.9037 0.1724 0.074 Uiso 1 1 calc R . .
H8B H 0.6093 0.7785 0.2044 0.074 Uiso 1 1 calc R . .
H8C H 0.6075 0.9309 0.2386 0.074 Uiso 1 1 calc R . .
C9 C 0.7103(6) 0.8769(8) 0.5475(4) 0.048(2) Uani 1 1 d . . .
H9A H 0.6533 0.8995 0.5735 0.072 Uiso 1 1 calc R . .
H9B H 0.7217 0.9561 0.5182 0.072 Uiso 1 1 calc R . .
H9C H 0.7712 0.8615 0.5761 0.072 Uiso 1 1 calc R . .
C10 C 0.7260(7) 0.4194(9) 0.4089(5) 0.068(3) Uani 1 1 d . . .
H10A H 0.6804 0.3386 0.4135 0.102 Uiso 1 1 calc R . .
H10B H 0.7962 0.3877 0.4168 0.102 Uiso 1 1 calc R . .
H10C H 0.7162 0.4581 0.3651 0.102 Uiso 1 1 calc R . .
C11 C 0.8899(6) 0.6507(10) 0.5090(4) 0.059(2) Uani 1 1 d . . .
H11A H 0.9281 0.7399 0.5123 0.089 Uiso 1 1 calc R . .
H11B H 0.9298 0.5785 0.4881 0.089 Uiso 1 1 calc R . .
H11C H 0.8758 0.6183 0.5524 0.089 Uiso 1 1 calc R . .
C12 C 0.9029(7) 1.0293(9) 0.4177(4) 0.061(3) Uani 1 1 d . . .
H12A H 0.9602 1.0853 0.4042 0.092 Uiso 1 1 calc R . .
H12B H 0.9186 0.9926 0.4615 0.092 Uiso 1 1 calc R . .
H12C H 0.8426 1.0896 0.4174 0.092 Uiso 1 1 calc R . .
C13 C 0.8461(7) 0.9491(10) 0.2777(4) 0.067(3) Uani 1 1 d . . .
H13A H 0.9027 1.0063 0.2639 0.1 Uiso 1 1 calc R . .
H13B H 0.7856 1.0087 0.2784 0.1 Uiso 1 1 calc R . .
H13C H 0.8332 0.8704 0.2473 0.1 Uiso 1 1 calc R . .
C14 C 1.0016(7) 0.7783(11) 0.3576(5) 0.084(3) Uani 1 1 d . . .
H14A H 1.054 0.8434 0.3442 0.126 Uiso 1 1 calc R . .
H14B H 0.9935 0.6998 0.3267 0.126 Uiso 1 1 calc R . .
H14C H 1.0215 0.7403 0.4006 0.126 Uiso 1 1 calc R . .

loop_
_atom_site_aniso_label
_atom_site_aniso_U_11
_atom_site_aniso_U_22
_atom_site_aniso_U_33
_atom_site_aniso_U_23
_atom_site_aniso_U_13
_atom_site_aniso_U_12
Tl 0.04037(17) 0.02731(16) 0.03509(17) -0.00243(14) -0.00437(12) 0.00126(14)
Li 0.037(6) 0.032(7) 0.030(6) 0.007(6) 0.000(5) -0.001(6)
Si1 0.0319(10) 0.0258(11) 0.0269(10) 0.0023(9) -0.0016(8) 0.0006(8)
Si2 0.0350(11) 0.0331(12) 0.0290(10) 0.0036(9) -0.0042(9) 0.0006(9)
Si3 0.0345(11) 0.0285(11) 0.0376(11) 0.0018(9) 0.0001(9) 0.0008(9)
Si4 0.0361(11) 0.0400(13) 0.0455(13) 0.0046(10) 0.0024(10) -0.0065(10)
O1 0.042(3) 0.021(3) 0.020(2) 0.000(2) 0.004(2) 0.005(2)
O2 0.049(3) 0.024(3) 0.025(2) -0.003(2) 0.003(2) -0.007(2)
O3 0.052(3) 0.027(3) 0.039(3) -0.008(2) -0.001(2) 0.001(2)
O4 0.046(3) 0.025(3) 0.037(3) -0.003(2) 0.012(2) 0.001(2)
C1 0.038(4) 0.024(4) 0.031(4) 0.001(3) -0.002(3) 0.001(3)
C2 0.037(4) 0.031(4) 0.033(4) 0.000(3) -0.002(3) -0.003(3)
C3 0.039(4) 0.031(4) 0.041(4) -0.009(4) 0.001(3) 0.004(3)
C4 0.071(6) 0.035(5) 0.037(4) -0.012(4) 0.001(4) -0.008(4)
C5 0.042(4) 0.049(5) 0.037(4) 0.009(4) 0.002(4) -0.004(4)
C6 0.069(6) 0.038(5) 0.046(5) 0.007(4) -0.008(4) 0.009(4)
C7 0.056(5) 0.053(6) 0.036(4) 0.009(4) -0.009(4) -0.013(4)
C8 0.056(5) 0.047(5) 0.045(5) 0.006(4) 0.007(4) -0.002(4)
C9 0.074(6) 0.034(4) 0.035(4) -0.003(4) -0.010(4) 0.004(4)
C10 0.092(7) 0.038(5) 0.081(7) -0.016(5) 0.054(6) -0.009(5)
C11 0.054(5) 0.064(6) 0.058(6) 0.015(5) -0.007(4) 0.010(5)
C12 0.066(6) 0.046(5) 0.070(6) 0.005(5) -0.010(5) -0.025(4)
C13 0.065(6) 0.084(8) 0.050(5) 0.015(5) 0.001(5) -0.031(5)
C14 0.062(6) 0.070(7) 0.124(9) 0.018(7) 0.028(6) 0.003(5)

loop_
_atom_type_symbol
_atom_type_description
_atom_type_scat_dispersion_real
_atom_type_scat_dispersion_imag
_atom_type_scat_source
C C 0.0033 0.0016 'International Tables Vol C Tables 4.2.6.8 and 6.1.1.4'
H H 0 0 'International Tables Vol C Tables 4.2.6.8 and 6.1.1.4'
O O 0.0106 0.006 'International Tables Vol C Tables 4.2.6.8 and 6.1.1.4'
Si Si 0.0817 0.0704 'International Tables Vol C Tables 4.2.6.8 and 6.1.1.4'
Tl Tl -2.8358 9.6688 'International Tables Vol C Tables 4.2.6.8 and 6.1.1.4'
Li Li -0.0003 0.0001 'International Tables Vol C Tables 4.2.6.8 and 6.1.1.4'

loop_
_geom_angle_atom_site_label_1
_geom_angle_atom_site_label_2
_geom_angle_atom_site_label_3
_geom_angle
_geom_angle_site_symmetry_1
_geom_angle_site_symmetry_3
_geom_angle_publ_flag
C2 Tl C1 91.1(2) . . ?
O4 Li O2 132.3(6) . 3_666 ?
O4 Li O1 118.0(6) . . ?
O2 Li O1 108.9(6) 3_666 . ?
O4 Li O3 73.3(4) . . ?
O2 Li O3 106.0(5) 3_666 . ?
O1 Li O3 101.6(5) . . ?
O4 Li O1 98.9(5) . 3_666 ?
O2 Li O1 67.9(4) 3_666 3_666 ?
O1 Li O1 95.0(5) . 3_666 ?
O3 Li O1 163.4(6) . 3_666 ?
O2 Si1 O1 91.2(2) . . ?
O2 Si1 C1 116.3(3) . . ?
O1 Si1 C1 116.6(3) . . ?
O2 Si1 C5 107.6(3) . . ?
O1 Si1 C5 105.5(3) . . ?
C1 Si1 C5 116.4(3) . . ?
C1 Si2 C7 115.5(3) . . ?
C1 Si2 C6 112.3(3) . . ?
C7 Si2 C6 105.9(4) . . ?
C1 Si2 C8 109.9(3) . . ?
C7 Si2 C8 106.1(4) . . ?
C6 Si2 C8 106.7(4) . . ?
O4 Si3 O3 92.0(2) . . ?
O4 Si3 C2 113.6(3) . . ?
O3 Si3 C2 114.3(3) . . ?
O4 Si3 C11 109.0(3) . . ?
O3 Si3 C11 106.5(3) . . ?
C2 Si3 C11 118.1(4) . . ?
C2 Si4 C13 108.5(3) . . ?
C2 Si4 C14 115.3(4) . . ?
C13 Si4 C14 107.4(5) . . ?
C2 Si4 C12 110.2(4) . . ?
C13 Si4 C12 108.7(4) . . ?
C14 Si4 C12 106.5(5) . . ?
C3 O1 Si1 118.8(4) . . ?
C3 O1 Li 104.3(5) . . ?
Si1 O1 Li 126.8(4) . . ?
C3 O1 Li 128.6(5) . 3_666 ?
Si1 O1 Li 90.8(3) . 3_666 ?
Li O1 Li 85.0(5) . 3_666 ?
C4 O2 Si1 122.2(4) . . ?
C4 O2 Li 132.5(5) . 3_666 ?
Si1 O2 Li 102.7(4) . 3_666 ?
C9 O3 Si3 122.7(5) . . ?
C9 O3 Li 139.4(6) . . ?
Si3 O3 Li 95.5(4) . . ?
C10 O4 Si3 121.9(5) . . ?
C10 O4 Li 137.9(6) . . ?
Si3 O4 Li 99.1(4) . . ?
Si1 C1 Si2 122.8(4) . . ?
Si1 C1 Tl 115.6(3) . . ?
Si2 C1 Tl 99.1(3) . . ?
Si3 C2 Si4 124.8(4) . . ?
Si3 C2 Tl 102.9(3) . . ?
Si4 C2 Tl 108.8(3) . . ?

loop_
_geom_bond_atom_site_label_1
_geom_bond_atom_site_label_2
_geom_bond_distance
_geom_bond_site_symmetry_2
_geom_bond_publ_flag
Tl C2 2.522(7) . ?
Tl C1 2.580(6) . ?
Li O4 1.975(13) . ?
Li O2 1.994(12) 3_666 ?
Li O1 2.014(12) . ?
Li O3 2.057(12) . ?
Li O1 2.295(12) 3_666 ?
Si1 O2 1.676(5) . ?
Si1 O1 1.695(4) . ?
Si1 C1 1.771(7) . ?
Si1 C5 1.872(7) . ?
Si2 C1 1.844(6) . ?
Si2 C7 1.870(7) . ?
Si2 C6 1.881(8) . ?
Si2 C8 1.884(8) . ?
Si3 O4 1.666(5) . ?
Si3 O3 1.680(5) . ?
Si3 C2 1.793(7) . ?
Si3 C11 1.862(8) . ?
Si4 C2 1.817(7) . ?
Si4 C13 1.869(8) . ?
Si4 C14 1.878(9) . ?
Si4 C12 1.879(8) . ?
O1 C3 1.435(7) . ?
O2 C4 1.429(8) . ?
O3 C9 1.436(8) . ?
O4 C10 1.441(9) . ?
